data_3000429
loop_
_publ_author_name
'Correal, Sergio'
'Hernandez-Gomez, Daniel'
'Esquivel, Andrea Steffania'
'Cardona-Rodriguez, Alexander'
'Reiber, Andreas'
'Gonzalez-Hernandez, Rafael'
'Ramirez, Juan Gabriel'

_publ_section_title
;
 Tuning electronic and magnetic properties through disorder in V2O5
 nanoparticles
;
_journal_name_full 'Personal communication to COD'
_journal_year 2023
_chemical_formula_sum 'O10.04 V4.01'
_chemical_formula_weight 364.79
_chemical_name_common V2O5
_space_group_IT_number 59
_space_group_name_Hall '-P 2ab 2a'
_space_group_name_H-M_alt 'P m m n :2'
_symmetry_cell_setting orthorhombic
_symmetry_space_group_name_H-M 'P m m n :2'
_audit_creation_date 2020-01-30T12:06
_audit_creation_method 'from EXP file using GSAS2CIF'
_audit_update_record ' 2020-01-30T12:06  Initial CIF as created by GSAS2CIF'
_cell_angle_alpha 90.0
_cell_angle_beta 90.0
_cell_angle_gamma 90.0
_cell_formula_units_Z 1
_cell_length_a 3.56414(4)
_cell_length_b 11.51106(15)
_cell_length_c 4.37148(6)
_cell_volume 179.349(4)
_computing_structure_refinement GSAS
_pd_block_id 2020-01-30T12:06|475_phase1|475v2o5||
_pd_phase_name 'from C:/GSAS/MyWork/475_V2O5/V2O5.cif'
_refine_ls_goodness_of_fit_all 1.62
_refine_ls_matrix_type full
_refine_ls_number_parameters 10
_refine_ls_number_restraints 0
_refine_ls_shift/su_mean 0.04
_cod_data_source_file Tcal475C.cif
_cod_data_source_block 475_phase_1
_cod_depositor_comments
;Adding manuscript title.

 Releasing structure 3000429 into public domain as personal
 communication to COD.
;
_cod_original_cell_volume 179.3490(30)
_cod_original_sg_symbol_H-M 'P m m n'
_cod_database_code 3000429

loop_
_symmetry_equiv_pos_site_id
_symmetry_equiv_pos_as_xyz
1 +x,+y,+z
2 -x+1/2,+y,+z
3 +x,-y+1/2,+z
4 -x+1/2,-y+1/2,+z
-1 -x,-y,-z
-2 +x+1/2,-y,-z
-3 -x,+y+1/2,-z
-4 +x+1/2,+y+1/2,-z

loop_
_atom_site_type_symbol
_atom_site_label
_atom_site_fract_x
_atom_site_fract_y
_atom_site_fract_z
_atom_site_occupancy
_atom_site_thermal_displace_type
_atom_site_U_iso_or_equiv
_atom_site_symmetry_multiplicity
V V1 0.25 0.10217 0.39136 1.00215 Uiso -0.00095 4
O O1 0.25 0.10555 0.03377 1.01096 Uiso 0.00632 4
O O2 0.25 0.57108 0.50228 0.98329 Uiso -0.00325 4
O O3 0.25 0.25 0.5 1.03002 Uiso -0.00392 2

loop_
_atom_type_symbol
_atom_type_number_in_cell
V 4.009
O 10.037
